data_1545038
loop_
_publ_author_name
'Whited, Matthew T.'
'Ruffer, Eli J.'
'Zhang, Jia'
'Rabaey, Dominique J.'
'Janzen, Daron E.'

_publ_section_title
;
 <i>trans</i>-Acetyldicarbonyl(\h^5^-cyclopentadienyl)[tris(3,5-dimethylphenyl)phosphane-\k<i>P</i>]molybdenum(II)
;
_journal_issue 1
_journal_name_full IUCrData
_journal_page_first x170042
_journal_paper_doi 10.1107/S2414314617000426
_journal_volume 2
_journal_year 2017
_chemical_formula_iupac '[Mo (C5 H5) (C2 H3 O) (C24 H27 P) (C O)2]'
_chemical_formula_moiety 'C33 H35 Mo O3 P'
_chemical_formula_sum 'C33 H35 Mo O3 P'
_chemical_formula_weight 606.52
_chemical_name_systematic
<i>trans</i>-Acetyldicarbonyl(\h^5^-cyclopentadienyl)[tris(3,5-dimethylphenyl)phosphane-\k<i>P</i>]molybdenum(II)
_space_group_crystal_system triclinic
_space_group_IT_number 2
_space_group_name_Hall '-P 1'
_space_group_name_H-M_alt 'P -1'
_symmetry_space_group_name_Hall '-P 1'
_symmetry_space_group_name_H-M 'P -1'
_atom_sites_solution_hydrogens geom
_atom_sites_solution_primary direct
_atom_sites_solution_secondary difmap
_cell_angle_alpha 89.737(8)
_cell_angle_beta 78.229(6)
_cell_angle_gamma 60.997(7)
_cell_formula_units_Z 2
_cell_length_a 10.9903(11)
_cell_length_b 11.2364(11)
_cell_length_c 14.1608(14)
_cell_measurement_reflns_used 14088
_cell_measurement_temperature 173(2)
_cell_measurement_theta_max 27.68
_cell_measurement_theta_min 3.25
_cell_volume 1488.2(3)
_computing_cell_refinement
;
<i>CrystalClear-SM Expert</i> (Rigaku, 2011)
;
_computing_data_collection
;
<i>CrystalClear-SM Expert</i> (Rigaku, 2011)
;
_computing_data_reduction
;
<i>CrystalClear-SM Expert</i> (Rigaku, 2011)
;
_computing_molecular_graphics
;
Mercury (Macrae <i>et al.</i>,  2008)
;
_computing_publication_material
;
publCIF (Westrip, 2010)
;
_computing_structure_refinement
;
SHELXL (Sheldrick, 2015)
;
_computing_structure_solution
;
SIR2008 (Burla <i>et al.</i>,  2007)
;
_diffrn_ambient_temperature 173.15
_diffrn_detector_area_resol_mean 6.849
_diffrn_measured_fraction_theta_full 0.998
_diffrn_measured_fraction_theta_max 0.998
_diffrn_measurement_device_type 'Rigaku XtaLAB mini'
_diffrn_measurement_method \w
_diffrn_radiation_type MoK\a
_diffrn_radiation_wavelength 0.71075
_diffrn_reflns_av_R_equivalents 0.0373
_diffrn_reflns_limit_h_max 14
_diffrn_reflns_limit_h_min -14
_diffrn_reflns_limit_k_max 14
_diffrn_reflns_limit_k_min -14
_diffrn_reflns_limit_l_max 18
_diffrn_reflns_limit_l_min -18
_diffrn_reflns_number 15778
_diffrn_reflns_theta_full 25.242
_diffrn_reflns_theta_max 27.485
_diffrn_reflns_theta_min 3.243
_diffrn_standards_number 0
_exptl_absorpt_coefficient_mu 0.525
_exptl_absorpt_correction_T_max 0.905
_exptl_absorpt_correction_T_min 0.732
_exptl_absorpt_correction_type multi-scan
_exptl_absorpt_process_details
;
(<i>REQAB</i>; Rigaku, 1998)
;
_exptl_crystal_colour yellow
_exptl_crystal_density_diffrn 1.354
_exptl_crystal_density_method 'not measured'
_exptl_crystal_description prism
_exptl_crystal_F_000 628
_exptl_crystal_size_max 0.37
_exptl_crystal_size_mid 0.29
_exptl_crystal_size_min 0.19
_refine_diff_density_max 0.477
_refine_diff_density_min -0.514
_refine_ls_extinction_method none
_refine_ls_goodness_of_fit_ref 1.045
_refine_ls_hydrogen_treatment constr
_refine_ls_matrix_type full
_refine_ls_number_parameters 350
_refine_ls_number_reflns 6824
_refine_ls_number_restraints 0
_refine_ls_restrained_S_all 1.045
_refine_ls_R_factor_all 0.0496
_refine_ls_R_factor_gt 0.0378
_refine_ls_shift/su_max 0.000
_refine_ls_shift/su_mean 0.000
_refine_ls_structure_factor_coef Fsqd
_refine_ls_weighting_details 'w=1/[\s^2^(Fo^2^)+(0.0310P)^2^+1.3336P] where P=(Fo^2^+2Fc^2^)/3'
_refine_ls_weighting_scheme calc
_refine_ls_wR_factor_gt 0.0835
_refine_ls_wR_factor_ref 0.0883
_reflns_number_gt 5758
_reflns_number_total 6824
_reflns_threshold_expression 'I > 2\s(I)'
_cod_data_source_file pk4011sup1.cif
_cod_data_source_block I
_cod_database_code 1545038
_shelx_estimated_absorpt_t_min 0.829
_shelx_estimated_absorpt_t_max 0.907

loop_
_space_group_symop_operation_xyz
'x, y, z'
'-x, -y, -z'

loop_
_atom_site_type_symbol
_atom_site_label
_atom_site_fract_x
_atom_site_fract_y
_atom_site_fract_z
_atom_site_U_iso_or_equiv
_atom_site_adp_type
_atom_site_calc_flag
_atom_site_occupancy
Mo Mo1 0.27802(2) 0.14889(2) 0.26221(2) 0.02292(7) Uani d 1
P P1 0.33171(7) 0.33783(6) 0.26900(4) 0.02146(14) Uani d 1
O O1 0.0668(2) 0.0454(2) 0.26196(17) 0.0477(6) Uani d 1
O O2 0.2898(2) 0.2042(2) 0.04515(14) 0.0389(5) Uani d 1
O O3 -0.0005(2) 0.3708(2) 0.40356(14) 0.0357(5) Uani d 1
C C1 0.0865(3) 0.1385(3) 0.2354(2) 0.0327(6) Uani d 1
C C2 -0.0206(3) 0.2456(3) 0.1860(2) 0.0420(7) Uani d 1
H H2A -0.1086 0.2400 0.1995 0.050 Uiso calc 1
H H2B 0.0194 0.2296 0.1158 0.050 Uiso calc 1
H H2C -0.0419 0.3367 0.2105 0.050 Uiso calc 1
C C3 0.2786(3) 0.1917(3) 0.12713(19) 0.0273(5) Uani d 1
C C4 0.1015(3) 0.2928(3) 0.34792(19) 0.0258(5) Uani d 1
C C5 0.5057(3) 0.0070(3) 0.2952(2) 0.0429(8) Uani d 1
H H5 0.5817 0.0325 0.2927 0.051 Uiso calc 1
C C6 0.4944(3) -0.0642(3) 0.2187(2) 0.0413(7) Uani d 1
H H6 0.5607 -0.0983 0.1530 0.050 Uiso calc 1
C C7 0.3782(3) -0.0882(3) 0.2546(2) 0.0394(7) Uani d 1
H H7 0.3506 -0.1446 0.2189 0.047 Uiso calc 1
C C8 0.3202(4) -0.0328(3) 0.3537(2) 0.0404(7) Uani d 1
H H8 0.2456 -0.0445 0.3998 0.049 Uiso calc 1
C C9 0.3994(4) 0.0253(3) 0.3786(2) 0.0425(8) Uani d 1
H H9 0.3891 0.0638 0.4451 0.051 Uiso calc 1
C C10 0.3950(3) 0.3425(2) 0.37818(18) 0.0241(5) Uani d 1
C C11 0.3086(3) 0.3584(3) 0.47017(18) 0.0259(5) Uani d 1
H H11 0.2142 0.3742 0.4755 0.031 Uiso calc 1
C C12 0.3586(3) 0.3515(3) 0.55382(19) 0.0280(6) Uani d 1
C C13 0.4973(3) 0.3276(3) 0.54430(19) 0.0296(6) Uani d 1
H H13 0.5321 0.3233 0.6011 0.036 Uiso calc 1
C C14 0.5866(3) 0.3099(3) 0.4544(2) 0.0282(6) Uani d 1
C C15 0.5342(3) 0.3176(3) 0.37144(19) 0.0267(5) Uani d 1
H H15 0.5940 0.3058 0.3094 0.032 Uiso calc 1
C C16 0.2665(3) 0.3669(3) 0.6530(2) 0.0403(7) Uani d 1
H H16A 0.3106 0.2816 0.6827 0.048 Uiso calc 1
H H16B 0.1714 0.3871 0.6466 0.048 Uiso calc 1
H H16C 0.2578 0.4420 0.6939 0.048 Uiso calc 1
C C17 0.7376(3) 0.2816(3) 0.4459(2) 0.0409(7) Uani d 1
H H17A 0.7686 0.2462 0.5051 0.049 Uiso calc 1
H H17B 0.7411 0.3665 0.4370 0.049 Uiso calc 1
H H17C 0.8012 0.2136 0.3900 0.049 Uiso calc 1
C C18 0.4725(3) 0.3360(3) 0.17228(18) 0.0245(5) Uani d 1
C C19 0.5724(3) 0.2154(3) 0.11316(18) 0.0276(6) Uani d 1
H H19 0.5634 0.1357 0.1199 0.033 Uiso calc 1
C C20 0.6860(3) 0.2102(3) 0.0439(2) 0.0315(6) Uani d 1
C C21 0.6961(3) 0.3284(3) 0.03509(19) 0.0319(6) Uani d 1
H H21 0.7722 0.3259 -0.0125 0.038 Uiso calc 1
C C22 0.5991(3) 0.4498(3) 0.09314(19) 0.0283(6) Uani d 1
C C23 0.4860(3) 0.4527(3) 0.16183(18) 0.0273(5) Uani d 1
H H23 0.4176 0.5354 0.2019 0.033 Uiso calc 1
C C24 0.7946(4) 0.0788(3) -0.0194(3) 0.0508(9) Uani d 1
H H24A 0.8642 0.0189 0.0169 0.061 Uiso calc 1
H H24B 0.8442 0.0995 -0.0773 0.061 Uiso calc 1
H H24C 0.7460 0.0328 -0.0390 0.061 Uiso calc 1
C C25 0.6142(4) 0.5759(3) 0.0831(2) 0.0414(7) Uani d 1
H H25A 0.5736 0.6224 0.0294 0.050 Uiso calc 1
H H25B 0.7156 0.5494 0.0699 0.050 Uiso calc 1
H H25C 0.5632 0.6378 0.1434 0.050 Uiso calc 1
C C26 0.1824(3) 0.5099(2) 0.26811(17) 0.0221(5) Uani d 1
C C27 0.1200(3) 0.5347(3) 0.18874(18) 0.0263(5) Uani d 1
H H27 0.1532 0.4618 0.1395 0.032 Uiso calc 1
C C28 0.0104(3) 0.6634(3) 0.17984(19) 0.0280(6) Uani d 1
C C29 -0.0354(3) 0.7686(3) 0.2525(2) 0.0302(6) Uani d 1
H H29 -0.1083 0.8577 0.2463 0.036 Uiso calc 1
C C30 0.0217(3) 0.7479(3) 0.33391(19) 0.0279(6) Uani d 1
C C31 0.1322(3) 0.6169(3) 0.34102(18) 0.0258(5) Uani d 1
H H31 0.1732 0.6007 0.3959 0.031 Uiso calc 1
C C32 -0.0603(3) 0.6872(3) 0.0953(2) 0.0428(7) Uani d 1
H H32A -0.1484 0.6821 0.1149 0.051 Uiso calc 1
H H32B 0.0049 0.6171 0.0410 0.051 Uiso calc 1
H H32C -0.0834 0.7780 0.0753 0.051 Uiso calc 1
C C33 -0.0352(3) 0.8636(3) 0.4132(2) 0.0395(7) Uani d 1
H H33A -0.1374 0.9247 0.4180 0.047 Uiso calc 1
H H33B 0.0160 0.9150 0.3980 0.047 Uiso calc 1
H H33C -0.0210 0.8260 0.4752 0.047 Uiso calc 1

loop_
_atom_site_aniso_label
_atom_site_aniso_U_11
_atom_site_aniso_U_22
_atom_site_aniso_U_33
_atom_site_aniso_U_12
_atom_site_aniso_U_13
_atom_site_aniso_U_23
Mo1 0.02448(12) 0.01994(11) 0.02207(12) -0.00976(9) -0.00405(8) 0.00436(8)
P1 0.0215(3) 0.0217(3) 0.0190(3) -0.0094(3) -0.0038(2) 0.0036(2)
O1 0.0512(14) 0.0469(13) 0.0568(14) -0.0352(12) -0.0071(11) 0.0083(11)
O2 0.0509(13) 0.0478(12) 0.0263(10) -0.0300(11) -0.0108(9) 0.0082(9)
O3 0.0292(11) 0.0358(11) 0.0338(11) -0.0120(9) -0.0011(9) 0.0007(9)
C1 0.0333(15) 0.0391(16) 0.0260(14) -0.0210(13) 0.0010(11) -0.0017(12)
C2 0.0354(17) 0.055(2) 0.0395(17) -0.0237(16) -0.0120(13) 0.0066(15)
C3 0.0295(14) 0.0251(13) 0.0300(14) -0.0157(12) -0.0066(11) 0.0035(11)
C4 0.0300(14) 0.0263(13) 0.0258(13) -0.0170(12) -0.0080(11) 0.0070(11)
C5 0.0326(16) 0.0328(16) 0.057(2) -0.0073(13) -0.0216(15) 0.0153(15)
C6 0.0319(16) 0.0295(15) 0.0421(17) -0.0024(13) -0.0011(13) 0.0046(13)
C7 0.0456(18) 0.0208(13) 0.0447(17) -0.0114(13) -0.0094(14) 0.0049(12)
C8 0.0504(19) 0.0268(14) 0.0364(16) -0.0150(14) -0.0055(14) 0.0130(12)
C9 0.052(2) 0.0304(15) 0.0389(17) -0.0114(15) -0.0229(15) 0.0136(13)
C10 0.0260(13) 0.0220(12) 0.0229(12) -0.0099(11) -0.0080(10) 0.0033(10)
C11 0.0240(13) 0.0247(13) 0.0254(13) -0.0092(11) -0.0059(10) 0.0065(10)
C12 0.0325(14) 0.0215(12) 0.0248(13) -0.0090(11) -0.0078(11) 0.0063(10)
C13 0.0353(15) 0.0246(13) 0.0296(14) -0.0122(12) -0.0159(12) 0.0052(11)
C14 0.0270(14) 0.0240(13) 0.0361(15) -0.0121(11) -0.0138(11) 0.0065(11)
C15 0.0257(13) 0.0260(13) 0.0265(13) -0.0118(11) -0.0047(10) 0.0028(10)
C16 0.0406(17) 0.0460(18) 0.0256(14) -0.0154(15) -0.0059(13) 0.0105(13)
C17 0.0331(16) 0.0484(18) 0.0490(18) -0.0223(15) -0.0192(14) 0.0087(15)
C18 0.0238(13) 0.0267(13) 0.0218(12) -0.0115(11) -0.0059(10) 0.0060(10)
C19 0.0262(13) 0.0298(14) 0.0271(13) -0.0150(12) -0.0035(11) 0.0028(11)
C20 0.0268(14) 0.0345(15) 0.0306(14) -0.0145(12) -0.0030(11) -0.0016(12)
C21 0.0307(15) 0.0427(16) 0.0247(13) -0.0220(13) -0.0009(11) 0.0027(12)
C22 0.0318(14) 0.0356(15) 0.0242(13) -0.0211(13) -0.0083(11) 0.0073(11)
C23 0.0284(14) 0.0289(13) 0.0221(12) -0.0135(12) -0.0026(10) 0.0022(10)
C24 0.0416(19) 0.0464(19) 0.053(2) -0.0213(16) 0.0121(15) -0.0146(16)
C25 0.0488(19) 0.0436(17) 0.0413(17) -0.0320(16) -0.0053(14) 0.0080(14)
C26 0.0222(12) 0.0206(12) 0.0223(12) -0.0103(10) -0.0037(10) 0.0067(10)
C27 0.0290(14) 0.0255(13) 0.0228(12) -0.0125(11) -0.0048(10) 0.0027(10)
C28 0.0257(13) 0.0348(14) 0.0245(13) -0.0151(12) -0.0079(11) 0.0093(11)
C29 0.0265(14) 0.0227(13) 0.0342(15) -0.0071(11) -0.0060(11) 0.0101(11)
C30 0.0281(14) 0.0244(13) 0.0291(14) -0.0123(11) -0.0042(11) 0.0049(11)
C31 0.0251(13) 0.0272(13) 0.0231(13) -0.0114(11) -0.0055(10) 0.0044(10)
C32 0.0422(18) 0.0450(18) 0.0384(17) -0.0151(15) -0.0212(14) 0.0134(14)
C33 0.0422(18) 0.0265(14) 0.0377(16) -0.0084(13) -0.0077(13) 0.0017(12)

loop_
_atom_type_symbol
_atom_type_description
_atom_type_scat_dispersion_real
_atom_type_scat_dispersion_imag
_atom_type_scat_source
C C 0.0033 0.0016 'International Tables Vol C Tables 4.2.6.8 and 6.1.1.4'
H H 0.0000 0.0000 'International Tables Vol C Tables 4.2.6.8 and 6.1.1.4'
Mo Mo -1.6832 0.6857 'International Tables Vol C Tables 4.2.6.8 and 6.1.1.4'
O O 0.0106 0.0060 'International Tables Vol C Tables 4.2.6.8 and 6.1.1.4'
P P 0.1023 0.0942 'International Tables Vol C Tables 4.2.6.8 and 6.1.1.4'

loop_
_geom_angle_atom_site_label_1
_geom_angle_atom_site_label_2
_geom_angle_atom_site_label_3
_geom_angle
_geom_angle_publ_flag
C1 Mo1 P1 132.89(8) yes
C1 Mo1 C5 140.69(11) ?
C1 Mo1 C6 112.85(11) ?
C1 Mo1 C7 82.86(11) ?
C1 Mo1 C8 87.38(11) ?
C1 Mo1 C9 120.95(11) ?
C3 Mo1 P1 81.30(7) yes
C3 Mo1 C1 77.30(10) yes
C3 Mo1 C5 115.70(10) ?
C3 Mo1 C6 93.91(11) ?
C3 Mo1 C7 105.47(11) ?
C3 Mo1 C8 140.35(11) ?
C3 Mo1 C9 150.13(12) ?
C4 Mo1 P1 78.21(7) yes
C4 Mo1 C1 70.10(10) yes
C4 Mo1 C3 108.90(10) yes
C4 Mo1 C5 129.63(11) ?
C4 Mo1 C6 156.82(11) ?
C4 Mo1 C7 129.38(11) ?
C4 Mo1 C8 99.41(11) ?
C4 Mo1 C9 99.96(11) ?
C5 Mo1 P1 86.42(8) ?
C5 Mo1 C6 34.53(11) ?
C6 Mo1 P1 110.01(8) ?
C7 Mo1 P1 143.68(8) ?
C7 Mo1 C5 58.19(12) ?
C7 Mo1 C6 35.18(11) ?
C7 Mo1 C9 58.63(11) ?
C8 Mo1 P1 132.52(9) ?
C8 Mo1 C5 58.43(12) ?
C8 Mo1 C6 58.71(11) ?
C8 Mo1 C7 35.64(10) ?
C8 Mo1 C9 35.21(11) ?
C9 Mo1 P1 97.80(8) ?
C9 Mo1 C5 34.96(11) ?
C9 Mo1 C6 58.10(11) ?
C10 P1 Mo1 110.94(8) ?
C10 P1 C18 102.31(12) ?
C10 P1 C26 106.53(11) ?
C18 P1 Mo1 118.64(8) ?
C26 P1 Mo1 115.73(8) ?
C26 P1 C18 101.16(11) ?
O1 C1 Mo1 120.0(2) ?
O1 C1 C2 117.7(3) ?
C2 C1 Mo1 122.3(2) ?
C1 C2 H2A 109.5 ?
C1 C2 H2B 109.5 ?
C1 C2 H2C 109.5 ?
H2A C2 H2B 109.5 ?
H2A C2 H2C 109.5 ?
H2B C2 H2C 109.5 ?
O2 C3 Mo1 173.4(2) ?
O3 C4 Mo1 174.9(2) ?
Mo1 C5 H5 125.6 ?
C6 C5 Mo1 73.04(17) ?
C6 C5 H5 125.6 ?
C6 C5 C9 108.5(3) ?
C9 C5 Mo1 71.54(17) ?
C9 C5 H5 125.6 ?
Mo1 C6 H6 126.1 ?
C5 C6 Mo1 72.42(17) ?
C5 C6 H6 126.1 ?
C5 C6 C7 107.5(3) ?
C7 C6 Mo1 70.52(16) ?
C7 C6 H6 126.1 ?
Mo1 C7 H7 125.8 ?
C6 C7 Mo1 74.29(16) ?
C6 C7 H7 125.8 ?
C8 C7 Mo1 71.62(16) ?
C8 C7 C6 108.0(3) ?
C8 C7 H7 125.8 ?
Mo1 C8 H8 125.8 ?
C7 C8 Mo1 72.74(16) ?
C7 C8 H8 125.8 ?
C9 C8 Mo1 73.58(16) ?
C9 C8 C7 107.9(3) ?
C9 C8 H8 125.8 ?
Mo1 C9 H9 125.8 ?
C5 C9 Mo1 73.50(16) ?
C5 C9 H9 125.8 ?
C8 C9 Mo1 71.22(16) ?
C8 C9 C5 108.1(3) ?
C8 C9 H9 125.8 ?
C11 C10 P1 120.06(19) ?
C15 C10 P1 120.89(19) ?
C15 C10 C11 118.8(2) ?
C10 C11 H11 119.5 ?
C12 C11 C10 121.1(2) ?
C12 C11 H11 119.5 ?
C11 C12 C16 121.3(3) ?
C13 C12 C11 118.5(2) ?
C13 C12 C16 120.2(2) ?
C12 C13 H13 119.0 ?
C14 C13 C12 122.1(2) ?
C14 C13 H13 119.0 ?
C13 C14 C15 118.5(2) ?
C13 C14 C17 121.1(2) ?
C15 C14 C17 120.4(3) ?
C10 C15 H15 119.5 ?
C14 C15 C10 121.0(2) ?
C14 C15 H15 119.5 ?
C12 C16 H16A 109.5 ?
C12 C16 H16B 109.5 ?
C12 C16 H16C 109.5 ?
H16A C16 H16B 109.5 ?
H16A C16 H16C 109.5 ?
H16B C16 H16C 109.5 ?
C14 C17 H17A 109.5 ?
C14 C17 H17B 109.5 ?
C14 C17 H17C 109.5 ?
H17A C17 H17B 109.5 ?
H17A C17 H17C 109.5 ?
H17B C17 H17C 109.5 ?
C19 C18 P1 120.21(19) ?
C19 C18 C23 119.4(2) ?
C23 C18 P1 120.29(19) ?
C18 C19 H19 119.6 ?
C18 C19 C20 120.8(2) ?
C20 C19 H19 119.6 ?
C19 C20 C24 120.5(3) ?
C21 C20 C19 118.4(2) ?
C21 C20 C24 121.1(3) ?
C20 C21 H21 118.8 ?
C22 C21 C20 122.4(2) ?
C22 C21 H21 118.8 ?
C21 C22 C23 118.2(2) ?
C21 C22 C25 121.2(2) ?
C23 C22 C25 120.6(2) ?
C18 C23 C22 120.9(2) ?
C18 C23 H23 119.6 ?
C22 C23 H23 119.6 ?
C20 C24 H24A 109.5 ?
C20 C24 H24B 109.5 ?
C20 C24 H24C 109.5 ?
H24A C24 H24B 109.5 ?
H24A C24 H24C 109.5 ?
H24B C24 H24C 109.5 ?
C22 C25 H25A 109.5 ?
C22 C25 H25B 109.5 ?
C22 C25 H25C 109.5 ?
H25A C25 H25B 109.5 ?
H25A C25 H25C 109.5 ?
H25B C25 H25C 109.5 ?
C27 C26 P1 117.55(19) ?
C27 C26 C31 119.1(2) ?
C31 C26 P1 123.34(19) ?
C26 C27 H27 119.2 ?
C28 C27 C26 121.6(2) ?
C28 C27 H27 119.2 ?
C27 C28 C29 118.1(2) ?
C27 C28 C32 120.9(3) ?
C29 C28 C32 120.9(2) ?
C28 C29 H29 118.9 ?
C30 C29 C28 122.3(2) ?
C30 C29 H29 118.9 ?
C29 C30 C31 118.4(2) ?
C29 C30 C33 120.6(2) ?
C31 C30 C33 121.0(2) ?
C26 C31 C30 120.6(2) ?
C26 C31 H31 119.7 ?
C30 C31 H31 119.7 ?
C28 C32 H32A 109.5 ?
C28 C32 H32B 109.5 ?
C28 C32 H32C 109.5 ?
H32A C32 H32B 109.5 ?
H32A C32 H32C 109.5 ?
H32B C32 H32C 109.5 ?
C30 C33 H33A 109.5 ?
C30 C33 H33B 109.5 ?
C30 C33 H33C 109.5 ?
H33A C33 H33B 109.5 ?
H33A C33 H33C 109.5 ?
H33B C33 H33C 109.5 ?

loop_
_geom_bond_atom_site_label_1
_geom_bond_atom_site_label_2
_geom_bond_distance
_geom_bond_publ_flag
Mo1 P1 2.4708(7) yes
Mo1 C1 2.270(3) yes
Mo1 C3 1.970(3) yes
Mo1 C4 1.966(3) yes
Mo1 C5 2.371(3) ?
Mo1 C6 2.379(3) ?
Mo1 C7 2.330(3) ?
Mo1 C8 2.316(3) ?
Mo1 C9 2.346(3) ?
P1 C10 1.831(3) ?
P1 C18 1.837(3) ?
P1 C26 1.834(2) ?
O1 C1 1.211(3) ?
O2 C3 1.157(3) ?
O3 C4 1.157(3) ?
C1 C2 1.510(4) ?
C2 H2A 0.9800 ?
C2 H2B 0.9800 ?
C2 H2C 0.9800 ?
C5 H5 1.0000 ?
C5 C6 1.410(5) ?
C5 C9 1.417(5) ?
C6 H6 1.0000 ?
C6 C7 1.424(4) ?
C7 H7 1.0000 ?
C7 C8 1.422(4) ?
C8 H8 1.0000 ?
C8 C9 1.410(5) ?
C9 H9 1.0000 ?
C10 C11 1.401(3) ?
C10 C15 1.397(4) ?
C11 H11 0.9500 ?
C11 C12 1.391(4) ?
C12 C13 1.391(4) ?
C12 C16 1.510(4) ?
C13 H13 0.9500 ?
C13 C14 1.387(4) ?
C14 C15 1.396(4) ?
C14 C17 1.509(4) ?
C15 H15 0.9500 ?
C16 H16A 0.9800 ?
C16 H16B 0.9800 ?
C16 H16C 0.9800 ?
C17 H17A 0.9800 ?
C17 H17B 0.9800 ?
C17 H17C 0.9800 ?
C18 C19 1.391(4) ?
C18 C23 1.395(4) ?
C19 H19 0.9500 ?
C19 C20 1.398(4) ?
C20 C21 1.389(4) ?
C20 C24 1.508(4) ?
C21 H21 0.9500 ?
C21 C22 1.384(4) ?
C22 C23 1.400(4) ?
C22 C25 1.507(4) ?
C23 H23 0.9500 ?
C24 H24A 0.9800 ?
C24 H24B 0.9800 ?
C24 H24C 0.9800 ?
C25 H25A 0.9800 ?
C25 H25B 0.9800 ?
C25 H25C 0.9800 ?
C26 C27 1.392(3) ?
C26 C31 1.396(3) ?
C27 H27 0.9500 ?
C27 C28 1.389(4) ?
C28 C29 1.390(4) ?
C28 C32 1.511(4) ?
C29 H29 0.9500 ?
C29 C30 1.388(4) ?
C30 C31 1.403(4) ?
C30 C33 1.510(4) ?
C31 H31 0.9500 ?
C32 H32A 0.9800 ?
C32 H32B 0.9800 ?
C32 H32C 0.9800 ?
C33 H33A 0.9800 ?
C33 H33B 0.9800 ?
C33 H33C 0.9800 ?

loop_
_geom_hbond_atom_site_label_D
_geom_hbond_atom_site_label_H
_geom_hbond_atom_site_label_A
_geom_hbond_site_symmetry_A
_geom_hbond_distance_DH
_geom_hbond_distance_HA
_geom_hbond_distance_DA
_geom_hbond_angle_DHA
C16 H16B O3 2_566 0.98 2.65 3.234(4) 118.6
C33 H33B O1 1_565 0.98 2.55 3.349(4) 138.8

loop_
_geom_torsion_atom_site_label_1
_geom_torsion_atom_site_label_2
_geom_torsion_atom_site_label_3
_geom_torsion_atom_site_label_4
_geom_torsion
Mo1 P1 C10 C11 -58.8(2)
Mo1 P1 C10 C15 115.2(2)
Mo1 P1 C18 C19 -17.9(2)
Mo1 P1 C18 C23 166.56(18)
Mo1 P1 C26 C27 -59.4(2)
Mo1 P1 C26 C31 122.65(19)
Mo1 C5 C6 C7 -62.2(2)
Mo1 C5 C9 C8 63.3(2)
Mo1 C6 C7 C8 -64.2(2)
Mo1 C7 C8 C9 -65.7(2)
Mo1 C8 C9 C5 -64.8(2)
P1 C10 C11 C12 174.91(19)
P1 C10 C15 C14 -174.66(19)
P1 C18 C19 C20 -175.4(2)
P1 C18 C23 C22 175.2(2)
P1 C26 C27 C28 -177.2(2)
P1 C26 C31 C30 177.09(19)
C5 C6 C7 Mo1 63.4(2)
C5 C6 C7 C8 -0.8(3)
C6 C5 C9 Mo1 -64.2(2)
C6 C5 C9 C8 -0.9(3)
C6 C7 C8 Mo1 65.9(2)
C6 C7 C8 C9 0.2(3)
C7 C8 C9 Mo1 65.2(2)
C7 C8 C9 C5 0.4(3)
C9 C5 C6 Mo1 63.2(2)
C9 C5 C6 C7 1.0(3)
C10 P1 C18 C19 104.5(2)
C10 P1 C18 C23 -71.0(2)
C10 P1 C26 C27 176.78(19)
C10 P1 C26 C31 -1.2(2)
C10 C11 C12 C13 -0.3(4)
C10 C11 C12 C16 -179.2(2)
C11 C10 C15 C14 -0.6(4)
C11 C12 C13 C14 -0.4(4)
C12 C13 C14 C15 0.5(4)
C12 C13 C14 C17 -178.9(3)
C13 C14 C15 C10 -0.1(4)
C15 C10 C11 C12 0.8(4)
C16 C12 C13 C14 178.5(3)
C17 C14 C15 C10 179.4(2)
C18 P1 C10 C11 173.7(2)
C18 P1 C10 C15 -12.3(2)
C18 P1 C26 C27 70.2(2)
C18 P1 C26 C31 -107.8(2)
C18 C19 C20 C21 -0.4(4)
C18 C19 C20 C24 179.6(3)
C19 C18 C23 C22 -0.3(4)
C19 C20 C21 C22 0.9(4)
C20 C21 C22 C23 -1.1(4)
C20 C21 C22 C25 178.9(3)
C21 C22 C23 C18 0.8(4)
C23 C18 C19 C20 0.2(4)
C24 C20 C21 C22 -179.1(3)
C25 C22 C23 C18 -179.2(3)
C26 P1 C10 C11 68.0(2)
C26 P1 C10 C15 -118.0(2)
C26 P1 C18 C19 -145.6(2)
C26 P1 C18 C23 38.8(2)
C26 C27 C28 C29 0.5(4)
C26 C27 C28 C32 -177.4(3)
C27 C26 C31 C30 -0.8(4)
C27 C28 C29 C30 -1.9(4)
C28 C29 C30 C31 1.8(4)
C28 C29 C30 C33 -177.5(3)
C29 C30 C31 C26 -0.4(4)
C31 C26 C27 C28 0.8(4)
C32 C28 C29 C30 176.1(3)
C33 C30 C31 C26 178.9(2)

_cod_database_fobs_code 1545038
